data_4501607
loop_
_publ_author_name
'Hu, Jin-Song'
'Shang, Yong-Jia'
'Yao, Xiao-qiang'
'Qin, Ling'
'Li, Yi-Zhi'
'Guo, Zi-Jian'
'Zheng, He-Gen'
'Xue, Zi-Ling'

_publ_section_title
;
 Syntheses, Structures, and Photoluminescence of Five New
 Metal&#x2212;Organic Frameworks Based on Flexible Tetrapyridines and
 Aromatic Polycarboxylate Acids
;
_journal_issue 6
_journal_name_full 'Crystal Growth &amp; Design'
_journal_page_first 2676
_journal_paper_doi 10.1021/cg1001557
_journal_volume 10
_journal_year 2010
_chemical_formula_moiety 'C41 H36 Cd2 N4 O16'
_chemical_formula_sum 'C41 H36 Cd2 N4 O16'
_chemical_formula_weight 1065.54
_chemical_name_systematic
; 
 ? 
;
_space_group_IT_number 18
_symmetry_cell_setting orthorhombic
_symmetry_space_group_name_Hall 'P 2 2ab'
_symmetry_space_group_name_H-M 'P 21 21 2'
_atom_sites_solution_hydrogens geom
_atom_sites_solution_primary direct
_atom_sites_solution_secondary difmap
_audit_creation_method SHELXL-97
_cell_angle_alpha 90.00
_cell_angle_beta 90.00
_cell_angle_gamma 90.00
_cell_formula_units_Z 2
_cell_length_a 15.2269(15)
_cell_length_b 17.7296(17)
_cell_length_c 9.0861(9)
_cell_measurement_reflns_used 6459
_cell_measurement_temperature 291(2)
_cell_measurement_theta_max 28.26
_cell_measurement_theta_min 2.35
_cell_volume 2452.9(4)
_computing_cell_refinement 'SMART (Bruker, 2000)'
_computing_data_collection 'SMART (Bruker, 2000)'
_computing_data_reduction 'SAINT (Bruker, 2000)'
_computing_molecular_graphics SHELXTL
_computing_publication_material SHELXTL
_computing_structure_refinement 'SHELXL-97 (Sheldrick, 1997)'
_computing_structure_solution 'SHELXS-97 (Sheldrick, 1990)'
_diffrn_ambient_temperature 291(2)
_diffrn_measured_fraction_theta_full 0.996
_diffrn_measured_fraction_theta_max 0.996
_diffrn_measurement_device_type 'CCD area detector'
_diffrn_measurement_method 'phi and omega scans'
_diffrn_radiation_monochromator graphite
_diffrn_radiation_source 'fine-focus sealed tube'
_diffrn_radiation_type MoK\a
_diffrn_radiation_wavelength 0.71073
_diffrn_reflns_av_R_equivalents 0.0555
_diffrn_reflns_av_sigmaI/netI 0.0805
_diffrn_reflns_limit_h_max 18
_diffrn_reflns_limit_h_min -18
_diffrn_reflns_limit_k_max 21
_diffrn_reflns_limit_k_min -17
_diffrn_reflns_limit_l_max 11
_diffrn_reflns_limit_l_min -11
_diffrn_reflns_number 13344
_diffrn_reflns_theta_full 26.00
_diffrn_reflns_theta_max 26.00
_diffrn_reflns_theta_min 1.76
_exptl_absorpt_coefficient_mu 0.934
_exptl_absorpt_correction_T_max 0.814
_exptl_absorpt_correction_T_min 0.770
_exptl_absorpt_correction_type multi-scan
_exptl_absorpt_process_details 'SADABS; Bruker, 2000'
_exptl_crystal_colour colorless
_exptl_crystal_density_diffrn 1.443
_exptl_crystal_density_method 'not measured'
_exptl_crystal_description block
_exptl_crystal_F_000 1068
_exptl_crystal_size_max 0.28
_exptl_crystal_size_mid 0.24
_exptl_crystal_size_min 0.22
_refine_diff_density_max 0.865
_refine_diff_density_min -0.896
_refine_diff_density_rms 0.097
_refine_ls_abs_structure_details 'Flack H D (1983), Acta Cryst. A39, 876-881'
_refine_ls_abs_structure_Flack 0.02(4)
_refine_ls_extinction_method none
_refine_ls_goodness_of_fit_ref 1.083
_refine_ls_hydrogen_treatment constr
_refine_ls_matrix_type full
_refine_ls_number_parameters 305
_refine_ls_number_reflns 4803
_refine_ls_number_restraints 0
_refine_ls_restrained_S_all 1.083
_refine_ls_R_factor_all 0.0709
_refine_ls_R_factor_gt 0.0577
_refine_ls_shift/su_max 0.000
_refine_ls_shift/su_mean 0.000
_refine_ls_structure_factor_coef Fsqd
_refine_ls_weighting_details 'calc w=1/[\s^2^(Fo^2^)+(0.0500P)^2^+0.4400P] where P=(Fo^2^+2Fc^2^)/3'
_refine_ls_weighting_scheme calc
_refine_ls_wR_factor_gt 0.1142
_refine_ls_wR_factor_ref 0.1169
_reflns_number_gt 3712
_reflns_number_total 4803
_reflns_threshold_expression >2sigma(I)
_cod_data_source_file cg1001557_si_002.cif
_cod_data_source_block 5R
_cod_depositor_comments
;
The following automatic conversions were performed:

'_symmetry_cell_setting' value 'Orthorhombic' changed to
'orthorhombic' according to
/home/saulius/struct/CIF-dictionaries/cif_core.dic dictionary named
'cif_core.dic' version 2.4.2 from 2011-04-26.

Automatic conversion script
Id: cif_fix_values 1715 2011-07-08 13:25:40Z adriana 
;
_cod_database_code 4501607

loop_
_symmetry_equiv_pos_as_xyz
'x, y, z'
'-x, -y, z'
'x+1/2, -y+1/2, -z'
'-x+1/2, y+1/2, -z'

loop_
_atom_site_label
_atom_site_type_symbol
_atom_site_fract_x
_atom_site_fract_y
_atom_site_fract_z
_atom_site_U_iso_or_equiv
_atom_site_adp_type
_atom_site_occupancy
_atom_site_symmetry_multiplicity
_atom_site_calc_flag
_atom_site_refinement_flags
C1 C 0.0230(4) 0.8151(4) -0.2568(8) 0.0414(16) Uani 1 1 d .
C2 C -0.0575(4) 0.8541(3) -0.3163(9) 0.0393(14) Uani 1 1 d .
C3 C -0.1055(4) 0.8225(4) -0.4313(8) 0.0397(15) Uani 1 1 d .
H3 H -0.0901 0.7754 -0.4683 0.048 Uiso 1 1 calc R
C4 C -0.1765(5) 0.8611(3) -0.4908(7) 0.0354(13) Uani 1 1 d .
C5 C -0.1943(4) 0.9328(4) -0.4408(8) 0.0402(16) Uani 1 1 d .
H5 H -0.2389 0.9604 -0.4856 0.048 Uiso 1 1 calc R
C6 C -0.1483(4) 0.9648(3) -0.3270(9) 0.0439(16) Uani 1 1 d .
C7 C -0.0785(5) 0.9244(4) -0.2612(9) 0.0436(17) Uani 1 1 d .
H7 H -0.0474 0.9447 -0.1826 0.052 Uiso 1 1 calc R
C8 C -0.2267(4) 0.8268(4) -0.6131(7) 0.0329(13) Uani 1 1 d .
C9 C 0.1122(4) 0.7060(4) 0.1441(8) 0.0463(18) Uani 1 1 d .
H9 H 0.1024 0.7577 0.1443 0.056 Uiso 1 1 calc R
C10 C 0.0889(5) 0.6658(4) 0.2682(8) 0.0436(16) Uani 1 1 d .
H10 H 0.0631 0.6895 0.3488 0.052 Uiso 1 1 calc R
C11 C 0.1652(5) 0.6021(4) 0.0274(8) 0.0488(17) Uani 1 1 d .
H11 H 0.1919 0.5799 -0.0537 0.059 Uiso 1 1 calc R
C12 C 0.1448(5) 0.5575(4) 0.1468(8) 0.0473(18) Uani 1 1 d .
H12 H 0.1577 0.5062 0.1453 0.057 Uiso 1 1 calc R
C13 C 0.1053(4) 0.5890(4) 0.2681(7) 0.0421(16) Uani 1 1 d .
C14 C 0.0244(4) 0.5687(4) 0.4878(7) 0.0355(15) Uani 1 1 d .
H14A H -0.0275 0.5898 0.4417 0.043 Uiso 1 1 calc R
H14B H 0.0516 0.6073 0.5481 0.043 Uiso 1 1 calc R
C15 C 0.0000 0.5000 0.5819(9) 0.0321(19) Uani 1 2 d S
C16 C 0.0796(4) 0.4799(3) 0.6779(8) 0.0371(13) Uani 1 1 d .
H16A H 0.1292 0.4662 0.6164 0.045 Uiso 1 1 calc R
H16B H 0.0963 0.5228 0.7381 0.045 Uiso 1 1 calc R
C17 C 0.1163(4) 0.3900(4) 0.8589(7) 0.0358(15) Uani 1 1 d .
C18 C 0.2028(4) 0.4124(4) 0.8669(8) 0.0406(16) Uani 1 1 d .
H18 H 0.2238 0.4510 0.8074 0.049 Uiso 1 1 calc R
C19 C 0.2577(4) 0.3761(3) 0.9652(7) 0.0365(14) Uani 1 1 d .
H19 H 0.3164 0.3907 0.9678 0.044 Uiso 1 1 calc R
C20 C 0.1468(4) 0.2989(4) 1.0455(8) 0.0423(17) Uani 1 1 d .
H20 H 0.1278 0.2587 1.1030 0.051 Uiso 1 1 calc R
C21 C 0.0885(4) 0.3329(4) 0.9533(8) 0.0427(17) Uani 1 1 d .
H21 H 0.0299 0.3180 0.9534 0.051 Uiso 1 1 calc R
Cd1 Cd 0.17410(3) 0.74543(3) -0.18317(5) 0.03925(13) Uani 1 1 d .
N1 N 0.1483(4) 0.6754(3) 0.0233(6) 0.0414(13) Uani 1 1 d .
N2 N 0.2318(3) 0.3216(3) 1.0565(6) 0.0379(13) Uani 1 1 d .
O1 O 0.0522(3) 0.8311(3) -0.1328(6) 0.0477(13) Uani 1 1 d .
O2 O 0.0565(3) 0.7649(2) -0.3288(6) 0.0477(12) Uani 1 1 d .
O3 O -0.2197(3) 0.7588(3) -0.6368(5) 0.0458(11) Uani 1 1 d .
O4 O -0.2799(3) 0.8670(2) -0.6868(6) 0.0453(11) Uani 1 1 d .
O5 O -0.1698(3) 1.0346(3) -0.2721(5) 0.0483(12) Uani 1 1 d .
H5A H -0.1263 1.0538 -0.2343 0.072 Uiso 1 1 calc R
O6 O 0.0847(3) 0.5422(3) 0.3785(5) 0.0454(12) Uani 1 1 d .
O7 O 0.0551(3) 0.4184(3) 0.7682(5) 0.0373(12) Uani 1 1 d .
O1W O 0.7506(9) 0.6166(8) 0.4928(16) 0.035(3) Uani 0.30 1 d P
H1X H 0.7535 0.6418 0.5722 0.042 Uiso 0.30 1 d PR
H1Y H 0.7956 0.6257 0.4404 0.042 Uiso 0.30 1 d PR
O2W O 0.9047(7) 0.1400(7) 0.3686(15) 0.050(3) Uani 0.40 1 d P
H2X H 0.8634 0.1115 0.3982 0.060 Uiso 0.40 1 d PR
H2Y H 0.9146 0.1316 0.2780 0.060 Uiso 0.40 1 d PR
O3W O 0.1143(11) 0.0868(10) 0.0986(16) 0.049(4) Uani 0.30 1 d P
H3X H 0.1688 0.0905 0.1177 0.059 Uiso 0.30 1 d PR
H3Y H 0.1020 0.0412 0.0785 0.059 Uiso 0.30 1 d PR

loop_
_atom_site_aniso_label
_atom_site_aniso_U_11
_atom_site_aniso_U_22
_atom_site_aniso_U_33
_atom_site_aniso_U_23
_atom_site_aniso_U_13
_atom_site_aniso_U_12
C1 0.032(3) 0.047(4) 0.046(4) 0.002(3) -0.006(3) -0.004(3)
C2 0.028(3) 0.043(3) 0.047(4) -0.002(3) -0.005(3) -0.002(2)
C3 0.033(3) 0.039(4) 0.047(4) -0.007(3) 0.002(3) 0.007(3)
C4 0.034(3) 0.037(3) 0.036(3) -0.002(2) -0.001(3) 0.005(3)
C5 0.031(3) 0.035(3) 0.055(5) -0.011(3) -0.012(3) 0.004(2)
C6 0.039(4) 0.033(3) 0.060(5) -0.008(4) -0.016(3) 0.000(2)
C7 0.038(4) 0.048(4) 0.044(4) -0.006(3) -0.015(3) -0.010(3)
C8 0.028(3) 0.045(4) 0.026(3) -0.002(3) -0.003(3) 0.003(3)
C9 0.040(4) 0.043(4) 0.056(5) -0.003(3) 0.011(3) -0.003(3)
C10 0.050(4) 0.041(4) 0.040(4) 0.006(3) 0.014(3) 0.007(3)
C11 0.050(4) 0.052(4) 0.044(4) 0.011(3) 0.018(4) 0.001(4)
C12 0.051(4) 0.055(4) 0.036(4) 0.006(3) 0.015(3) 0.013(3)
C13 0.039(3) 0.054(4) 0.033(4) 0.010(3) 0.007(3) -0.011(3)
C14 0.041(4) 0.040(4) 0.026(3) 0.004(3) 0.007(3) 0.002(3)
C15 0.029(4) 0.041(5) 0.026(5) 0.000 0.000 0.004(3)
C16 0.033(3) 0.042(3) 0.036(3) 0.001(3) 0.003(3) 0.004(3)
C17 0.034(3) 0.043(4) 0.031(4) 0.006(3) -0.002(3) 0.000(3)
C18 0.036(3) 0.037(3) 0.049(4) 0.009(3) 0.003(3) -0.004(3)
C19 0.035(3) 0.032(3) 0.042(4) 0.005(3) -0.007(3) -0.001(3)
C20 0.030(3) 0.045(4) 0.052(5) 0.007(3) -0.014(3) -0.018(3)
C21 0.030(3) 0.053(4) 0.045(4) 0.017(3) -0.010(3) -0.014(3)
Cd1 0.0337(2) 0.0391(2) 0.0449(2) 0.0004(3) 0.0005(2) -0.0011(2)
N1 0.045(3) 0.050(3) 0.030(3) -0.001(3) 0.004(2) 0.005(2)
N2 0.030(3) 0.052(3) 0.031(3) 0.002(3) -0.002(2) 0.000(2)
O1 0.050(3) 0.050(3) 0.043(3) -0.014(2) -0.012(2) 0.017(2)
O2 0.044(2) 0.048(3) 0.052(3) -0.002(3) -0.011(2) 0.010(2)
O3 0.050(2) 0.036(2) 0.051(3) -0.011(2) -0.0125(19) 0.003(2)
O4 0.051(3) 0.044(2) 0.040(3) -0.005(2) -0.015(3) 0.004(2)
O5 0.042(2) 0.054(3) 0.049(3) -0.013(2) -0.026(2) 0.019(2)
O6 0.052(3) 0.045(3) 0.040(3) 0.012(2) 0.016(2) 0.010(2)
O7 0.032(2) 0.039(2) 0.041(3) 0.0106(19) -0.010(2) -0.0085(19)
O1W 0.031(8) 0.039(8) 0.035(8) 0.003(6) -0.001(6) -0.004(6)
O2W 0.039(7) 0.052(7) 0.058(8) 0.029(6) -0.008(6) -0.008(5)
O3W 0.060(10) 0.057(10) 0.029(9) 0.009(7) 0.007(8) 0.002(8)

loop_
_atom_type_symbol
_atom_type_description
_atom_type_scat_dispersion_real
_atom_type_scat_dispersion_imag
_atom_type_scat_source
C C 0.0033 0.0016 'International Tables Vol C Tables 4.2.6.8 and 6.1.1.4'
Cd Cd -0.8075 1.2024 'International Tables Vol C Tables 4.2.6.8 and 6.1.1.4'
N N 0.0061 0.0033 'International Tables Vol C Tables 4.2.6.8 and 6.1.1.4'
O O 0.0106 0.0060 'International Tables Vol C Tables 4.2.6.8 and 6.1.1.4'
H H 0.0000 0.0000 'International Tables Vol C Tables 4.2.6.8 and 6.1.1.4'

loop_
_geom_angle_atom_site_label_1
_geom_angle_atom_site_label_2
_geom_angle_atom_site_label_3
_geom_angle
_geom_angle_site_symmetry_1
_geom_angle_site_symmetry_3
O2 C1 O1 120.2(7) . .
O2 C1 C2 118.9(6) . .
O1 C1 C2 120.8(7) . .
O2 C1 Cd1 56.0(3) . .
O1 C1 Cd1 64.8(4) . .
C2 C1 Cd1 173.2(5) . .
C7 C2 C3 120.9(6) . .
C7 C2 C1 118.2(6) . .
C3 C2 C1 120.8(6) . .
C4 C3 C2 120.2(6) . .
C4 C3 H3 119.9 . .
C2 C3 H3 119.9 . .
C5 C4 C3 118.7(6) . .
C5 C4 C8 121.7(6) . .
C3 C4 C8 119.4(5) . .
C6 C5 C4 122.0(6) . .
C6 C5 H5 119.0 . .
C4 C5 H5 119.0 . .
C5 C6 O5 121.7(6) . .
C5 C6 C7 119.5(6) . .
O5 C6 C7 118.8(6) . .
C2 C7 C6 118.6(6) . .
C2 C7 H7 120.7 . .
C6 C7 H7 120.7 . .
O3 C8 O4 120.8(6) . .
O3 C8 C4 119.4(5) . .
O4 C8 C4 119.7(5) . .
O3 C8 Cd1 57.7(3) . 3_464
O4 C8 Cd1 63.2(3) . 3_464
C4 C8 Cd1 174.3(5) . 3_464
N1 C9 C10 124.5(6) . .
N1 C9 H9 117.8 . .
C10 C9 H9 117.8 . .
C9 C10 C13 117.4(6) . .
C9 C10 H10 121.3 . .
C13 C10 H10 121.3 . .
N1 C11 C12 122.8(7) . .
N1 C11 H11 118.6 . .
C12 C11 H11 118.6 . .
C13 C12 C11 119.7(7) . .
C13 C12 H12 120.2 . .
C11 C12 H12 120.2 . .
O6 C13 C12 116.8(6) . .
O6 C13 C10 124.5(6) . .
C12 C13 C10 118.7(6) . .
O6 C14 C15 106.3(5) . .
O6 C14 H14A 110.5 . .
C15 C14 H14A 110.5 . .
O6 C14 H14B 110.5 . .
C15 C14 H14B 110.5 . .
H14A C14 H14B 108.7 . .
C14 C15 C14 112.3(7) 2_565 .
C14 C15 C16 108.9(3) 2_565 .
C14 C15 C16 108.0(3) . .
C14 C15 C16 108.0(3) 2_565 2_565
C14 C15 C16 108.9(3) . 2_565
C16 C15 C16 110.7(7) . 2_565
O7 C16 C15 107.5(4) . .
O7 C16 H16A 110.2 . .
C15 C16 H16A 110.2 . .
O7 C16 H16B 110.2 . .
C15 C16 H16B 110.2 . .
H16A C16 H16B 108.5 . .
O7 C17 C18 126.1(6) . .
O7 C17 C21 116.1(5) . .
C18 C17 C21 117.8(6) . .
C17 C18 C19 118.7(6) . .
C17 C18 H18 120.7 . .
C19 C18 H18 120.7 . .
N2 C19 C18 124.0(6) . .
N2 C19 H19 118.0 . .
C18 C19 H19 118.0 . .
N2 C20 C21 122.3(6) . .
N2 C20 H20 118.8 . .
C21 C20 H20 118.8 . .
C20 C21 C17 120.2(6) . .
C20 C21 H21 119.9 . .
C17 C21 H21 119.9 . .
O2 Cd1 N2 134.83(18) . 4_556
O2 Cd1 N1 115.39(19) . .
N2 Cd1 N1 90.9(2) 4_556 .
O2 Cd1 O3 98.38(18) . 3_564
N2 Cd1 O3 86.36(18) 4_556 3_564
N1 Cd1 O3 133.42(18) . 3_564
O2 Cd1 O4 93.99(17) . 3_564
N2 Cd1 O4 123.50(18) 4_556 3_564
N1 Cd1 O4 90.17(18) . 3_564
O3 Cd1 O4 54.76(16) 3_564 3_564
O2 Cd1 O1 53.88(16) . .
N2 Cd1 O1 90.86(18) 4_556 .
N1 Cd1 O1 93.04(18) . .
O3 Cd1 O1 133.45(18) 3_564 .
O4 Cd1 O1 145.45(17) 3_564 .
O2 Cd1 C1 26.59(18) . .
N2 Cd1 C1 113.0(2) 4_556 .
N1 Cd1 C1 107.8(2) . .
O3 Cd1 C1 115.99(19) 3_564 .
O4 Cd1 C1 120.2(2) 3_564 .
O1 Cd1 C1 27.45(18) . .
O2 Cd1 C8 96.56(18) . 3_564
N2 Cd1 C8 105.90(19) 4_556 3_564
N1 Cd1 C8 113.58(18) . 3_564
O3 Cd1 C8 26.83(17) 3_564 3_564
O4 Cd1 C8 27.93(16) 3_564 3_564
O1 Cd1 C8 147.73(18) . 3_564
C1 Cd1 C8 121.5(2) . 3_564
C11 N1 C9 116.9(6) . .
C11 N1 Cd1 121.5(5) . .
C9 N1 Cd1 121.5(5) . .
C19 N2 C20 116.8(6) . .
C19 N2 Cd1 123.8(4) . 4_546
C20 N2 Cd1 117.4(4) . 4_546
C1 O1 Cd1 87.7(4) . .
C1 O2 Cd1 97.5(4) . .
C8 O3 Cd1 95.5(4) . 3_464
C8 O4 Cd1 88.9(4) . 3_464
C6 O5 H5A 109.5 . .
C13 O6 C14 117.8(5) . .
C17 O7 C16 117.5(5) . .
H1X O1W H1Y 109.5 . .
H2X O2W H2Y 109.5 . .
H3X O3W H3Y 109.5 . .

loop_
_geom_bond_atom_site_label_1
_geom_bond_atom_site_label_2
_geom_bond_distance
_geom_bond_site_symmetry_2
C1 O2 1.217(8) .
C1 O1 1.244(8) .
C1 C2 1.507(9) .
C1 Cd1 2.696(7) .
C2 C7 1.381(10) .
C2 C3 1.392(9) .
C3 C4 1.389(9) .
C3 H3 0.9300 .
C4 C5 1.376(8) .
C4 C8 1.480(8) .
C5 C6 1.372(9) .
C5 H5 0.9300 .
C6 O5 1.373(7) .
C6 C7 1.414(9) .
C7 H7 0.9300 .
C8 O3 1.229(8) .
C8 O4 1.270(7) .
C8 Cd1 2.711(6) 3_464
C9 N1 1.342(9) .
C9 C10 1.380(10) .
C9 H9 0.9300 .
C10 C13 1.385(9) .
C10 H10 0.9300 .
C11 N1 1.324(9) .
C11 C12 1.379(10) .
C11 H11 0.9300 .
C12 C13 1.373(9) .
C12 H12 0.9300 .
C13 O6 1.340(8) .
C14 O6 1.432(7) .
C14 C15 1.533(8) .
C14 H14A 0.9700 .
C14 H14B 0.9700 .
C15 C14 1.533(8) 2_565
C15 C16 1.535(8) .
C15 C16 1.535(8) 2_565
C16 O7 1.415(8) .
C16 H16A 0.9700 .
C16 H16B 0.9700 .
C17 O7 1.342(7) .
C17 C18 1.377(9) .
C17 C21 1.393(9) .
C18 C19 1.382(9) .
C18 H18 0.9300 .
C19 N2 1.334(8) .
C19 H19 0.9300 .
C20 N2 1.359(8) .
C20 C21 1.362(9) .
C20 H20 0.9300 .
C21 H21 0.9300 .
Cd1 O2 2.253(4) .
Cd1 N2 2.281(5) 4_556
Cd1 N1 2.284(6) .
Cd1 O3 2.302(4) 3_564
Cd1 O4 2.420(4) 3_564
Cd1 O1 2.442(4) .
Cd1 C8 2.711(6) 3_564
N2 Cd1 2.281(5) 4_546
O3 Cd1 2.302(4) 3_464
O4 Cd1 2.420(4) 3_464
O5 H5A 0.8200 .
O1W H1X 0.8501 .
O1W H1Y 0.8499 .
O2W H2X 0.8500 .
O2W H2Y 0.8500 .
O3W H3X 0.8499 .
O3W H3Y 0.8500 .

loop_
_geom_torsion_atom_site_label_1
_geom_torsion_atom_site_label_2
_geom_torsion_atom_site_label_3
_geom_torsion_atom_site_label_4
_geom_torsion
_geom_torsion_site_symmetry_1
_geom_torsion_site_symmetry_4
O2 C1 C2 C7 -159.8(7) . .
O1 C1 C2 C7 24.0(10) . .
Cd1 C1 C2 C7 -120(4) . .
O2 C1 C2 C3 15.6(10) . .
O1 C1 C2 C3 -160.7(7) . .
Cd1 C1 C2 C3 55(4) . .
C7 C2 C3 C4 -1.0(11) . .
C1 C2 C3 C4 -176.2(6) . .
C2 C3 C4 C5 4.4(10) . .
C2 C3 C4 C8 179.9(6) . .
C3 C4 C5 C6 -4.9(11) . .
C8 C4 C5 C6 179.6(7) . .
C4 C5 C6 O5 -176.1(7) . .
C4 C5 C6 C7 2.1(12) . .
C3 C2 C7 C6 -1.9(11) . .
C1 C2 C7 C6 173.5(7) . .
C5 C6 C7 C2 1.4(12) . .
O5 C6 C7 C2 179.6(7) . .
C5 C4 C8 O3 -167.0(7) . .
C3 C4 C8 O3 17.6(9) . .
C5 C4 C8 O4 9.1(10) . .
C3 C4 C8 O4 -166.3(6) . .
C5 C4 C8 Cd1 -109(4) . 3_464
C3 C4 C8 Cd1 75(5) . 3_464
N1 C9 C10 C13 1.2(11) . .
N1 C11 C12 C13 -0.1(12) . .
C11 C12 C13 O6 177.9(7) . .
C11 C12 C13 C10 -1.5(11) . .
C9 C10 C13 O6 -178.4(7) . .
C9 C10 C13 C12 1.0(11) . .
O6 C14 C15 C14 -47.6(3) . 2_565
O6 C14 C15 C16 72.5(6) . .
O6 C14 C15 C16 -167.2(5) . 2_565
C14 C15 C16 O7 -60.1(7) 2_565 .
C14 C15 C16 O7 177.7(5) . .
C16 C15 C16 O7 58.5(4) 2_565 .
O7 C17 C18 C19 -178.9(6) . .
C21 C17 C18 C19 1.4(10) . .
C17 C18 C19 N2 -1.7(11) . .
N2 C20 C21 C17 4.2(12) . .
O7 C17 C21 C20 177.6(7) . .
C18 C17 C21 C20 -2.6(11) . .
O1 C1 Cd1 O2 171.5(7) . .
C2 C1 Cd1 O2 -42(4) . .
O2 C1 Cd1 N2 149.8(4) . 4_556
O1 C1 Cd1 N2 -38.7(5) . 4_556
C2 C1 Cd1 N2 108(4) . 4_556
O2 C1 Cd1 N1 -111.4(4) . .
O1 C1 Cd1 N1 60.2(4) . .
C2 C1 Cd1 N1 -153(4) . .
O2 C1 Cd1 O3 52.3(5) . 3_564
O1 C1 Cd1 O3 -136.2(4) . 3_564
C2 C1 Cd1 O3 10(4) . 3_564
O2 C1 Cd1 O4 -10.4(5) . 3_564
O1 C1 Cd1 O4 161.2(4) . 3_564
C2 C1 Cd1 O4 -52(4) . 3_564
O2 C1 Cd1 O1 -171.5(7) . .
C2 C1 Cd1 O1 146(4) . .
O2 C1 Cd1 C8 22.2(5) . 3_564
O1 C1 Cd1 C8 -166.2(4) . 3_564
C2 C1 Cd1 C8 -20(4) . 3_564
C12 C11 N1 C9 2.1(11) . .
C12 C11 N1 Cd1 -175.5(6) . .
C10 C9 N1 C11 -2.7(11) . .
C10 C9 N1 Cd1 174.9(6) . .
O2 Cd1 N1 C11 97.2(6) . .
N2 Cd1 N1 C11 -120.8(6) 4_556 .
O3 Cd1 N1 C11 -34.9(6) 3_564 .
O4 Cd1 N1 C11 2.7(6) 3_564 .
O1 Cd1 N1 C11 148.3(5) . .
C1 Cd1 N1 C11 124.7(5) . .
C8 Cd1 N1 C11 -13.0(6) 3_564 .
O2 Cd1 N1 C9 -80.3(5) . .
N2 Cd1 N1 C9 61.7(5) 4_556 .
O3 Cd1 N1 C9 147.6(5) 3_564 .
O4 Cd1 N1 C9 -174.8(5) 3_564 .
O1 Cd1 N1 C9 -29.2(5) . .
C1 Cd1 N1 C9 -52.8(6) . .
C8 Cd1 N1 C9 169.5(5) 3_564 .
C18 C19 N2 C20 3.1(10) . .
C18 C19 N2 Cd1 166.7(5) . 4_546
C21 C20 N2 C19 -4.3(11) . .
C21 C20 N2 Cd1 -169.0(6) . 4_546
O2 C1 O1 Cd1 8.1(7) . .
C2 C1 O1 Cd1 -175.7(6) . .
O2 Cd1 O1 C1 -4.7(4) . .
N2 Cd1 O1 C1 144.9(4) 4_556 .
N1 Cd1 O1 C1 -124.2(4) . .
O3 Cd1 O1 C1 59.0(5) 3_564 .
O4 Cd1 O1 C1 -29.5(6) 3_564 .
C8 Cd1 O1 C1 22.4(6) 3_564 .
O1 C1 O2 Cd1 -8.9(7) . .
C2 C1 O2 Cd1 174.8(5) . .
N2 Cd1 O2 C1 -40.8(5) 4_556 .
N1 Cd1 O2 C1 78.9(4) . .
O3 Cd1 O2 C1 -134.0(4) 3_564 .
O4 Cd1 O2 C1 171.0(4) 3_564 .
O1 Cd1 O2 C1 4.8(4) . .
C8 Cd1 O2 C1 -161.0(4) 3_564 .
O4 C8 O3 Cd1 -1.8(7) . 3_464
C4 C8 O3 Cd1 174.3(5) . 3_464
O3 C8 O4 Cd1 1.7(6) . 3_464
C4 C8 O4 Cd1 -174.3(5) . 3_464
C12 C13 O6 C14 -164.3(6) . .
C10 C13 O6 C14 15.1(10) . .
C15 C14 O6 C13 169.7(5) . .
C18 C17 O7 C16 -3.9(10) . .
C21 C17 O7 C16 175.9(6) . .
C15 C16 O7 C17 178.1(5) . .
